data_4035049
loop_
_publ_author_name
'Dhotare, Bhaskar B.'
'Kumar, Mukesh'
'Nayak, Sandip K.'

_publ_section_title
;
 Catalytic Oxidation of 3-Arylbenzofuran-2(3 H)-ones with
 PCC-H<sub>5</sub>IO<sub>6</sub>: Syntheses of
 3-Aryl-3-hydroxy/3-amido-3-arylbenzofuran-2(3 H)-ones.
;
_journal_issue 17
_journal_name_full 'The Journal of organic chemistry'
_journal_page_first 10089
_journal_page_last 10096
_journal_paper_doi 10.1021/acs.joc.8b01395
_journal_volume 83
_journal_year 2018
_chemical_formula_moiety 'C19 H17 N O3'
_chemical_formula_sum 'C19 H17 N O3'
_chemical_formula_weight 307.33
_space_group_crystal_system monoclinic
_space_group_IT_number 14
_space_group_name_Hall '-P 2ybc'
_space_group_name_H-M_alt 'P 1 21/c 1'
_atom_sites_solution_hydrogens geom
_audit_creation_date 2016-07-15
_audit_creation_method
;
Olex2 1.2
(compiled 2015.09.30 svn.r3233 for OlexSys, GUI svn.r5103)
;
_cell_angle_alpha 90
_cell_angle_beta 96.136(3)
_cell_angle_gamma 90
_cell_formula_units_Z 4
_cell_length_a 8.4322(3)
_cell_length_b 21.4954(7)
_cell_length_c 9.3861(2)
_cell_measurement_reflns_used 4858
_cell_measurement_temperature 293
_cell_measurement_theta_max 72.9070
_cell_measurement_theta_min 4.1160
_cell_volume 1691.52(9)
_computing_cell_refinement 'CrysAlisPro 1.171.38.41 (Rigaku OD, 2015)'
_computing_data_collection 'CrysAlisPro 1.171.38.41 (Rigaku OD, 2015)'
_computing_data_reduction 'CrysAlisPro 1.171.38.41 (Rigaku OD, 2015)'
_computing_molecular_graphics 'Olex2 (Dolomanov et al., 2009)'
_computing_publication_material 'Olex2 (Dolomanov et al., 2009)'
_computing_structure_refinement 'ShelXL (Sheldrick, 2015)'
_computing_structure_solution 'ShelXS (Sheldrick, 2008)'
_diffrn_ambient_temperature 293
_diffrn_detector 'CCD plate'
_diffrn_detector_area_resol_mean 4.1600
_diffrn_detector_type Titan
_diffrn_measured_fraction_theta_full 0.995
_diffrn_measured_fraction_theta_max 0.979
_diffrn_measurement_details
;
List of Runs (angles in degrees, time in seconds):

  # Type    Start    End  Width  t~exp~   \w     \q     \k     \f   Frames
--------------------------------------------------------------------------
  1  \w     20.00 109.00   1.00    1.54    --   43.54  38.00   0.00   89
  2  \w     76.00 154.00   1.00    6.17    --  102.90  61.00 -60.00   78
  3  \w     96.00 122.00   1.00    6.17    --  102.90  45.00  30.00   26
  4  \w     86.00 118.00   1.00    6.17    --  102.90  30.00  30.00   32
  5  \w     76.00 158.00   1.00    6.17    --  102.90  30.00  90.00   82
  6  \w     77.00 129.00   1.00    6.17    --  102.90  30.00 -90.00   52
  7  \w     80.00 143.00   1.00    6.17    --  102.90  30.00-150.00   63
  8  \w     49.00 112.00   1.00    6.17    --  102.90 -61.00  60.00   63
  9  \w     75.00 100.00   1.00    6.17    --  102.90 -95.00  60.00   25
 10  \w     36.00 127.00   1.00    6.17    --  102.90 -61.00 -30.00   91
 11  \w     92.00 118.00   1.00    6.17    --  102.90-126.00-150.00   26
 12  \w     38.00 133.00   1.00    6.17    --  102.90 -77.00-180.00   95
 13  \w     29.00  62.00   1.00    6.17    --  102.90-126.00-150.00   33
 14  \w    -14.00  68.00   1.00    1.54    --   43.54 -57.00-180.00   82
 15  \w     30.00 117.00   1.00    6.17    --  102.90-130.00  21.00   87
 16  \w    -61.00  26.00   1.00    1.54    --  -43.54  57.00  90.00   87
 17  \w    -67.00 -41.00   1.00    1.54    --  -43.54 130.00  93.00   26
 18  \w   -121.00 -83.00   1.00    1.54    --  -43.54 -99.00   0.00   38
;
_diffrn_measurement_device 'four-circle diffractometer'
_diffrn_measurement_device_type 'SuperNova, Single source at offset, Titan'
_diffrn_measurement_method '\w scans'
_diffrn_orient_matrix_type 'CrysAlisPro convention (1999,Acta A55,543-557)'
_diffrn_orient_matrix_UB_11 -0.1500299000
_diffrn_orient_matrix_UB_12 -0.0388015000
_diffrn_orient_matrix_UB_13 0.0187645000
_diffrn_orient_matrix_UB_21 0.0986240000
_diffrn_orient_matrix_UB_22 -0.0601952000
_diffrn_orient_matrix_UB_23 -0.0039848000
_diffrn_orient_matrix_UB_31 0.0394253000
_diffrn_orient_matrix_UB_32 0.0029762000
_diffrn_orient_matrix_UB_33 0.1638824000
_diffrn_radiation_monochromator mirror
_diffrn_radiation_probe x-ray
_diffrn_radiation_type CuK\a
_diffrn_radiation_wavelength 1.54184
_diffrn_reflns_av_R_equivalents 0.0893
_diffrn_reflns_av_unetI/netI 0.0469
_diffrn_reflns_Laue_measured_fraction_full 0.995
_diffrn_reflns_Laue_measured_fraction_max 0.979
_diffrn_reflns_limit_h_max 10
_diffrn_reflns_limit_h_min -10
_diffrn_reflns_limit_k_max 26
_diffrn_reflns_limit_k_min -26
_diffrn_reflns_limit_l_max 11
_diffrn_reflns_limit_l_min -9
_diffrn_reflns_number 12010
_diffrn_reflns_point_group_measured_fraction_full 0.995
_diffrn_reflns_point_group_measured_fraction_max 0.979
_diffrn_reflns_theta_full 67.684
_diffrn_reflns_theta_max 73.392
_diffrn_reflns_theta_min 4.113
_diffrn_source 'micro-focus sealed X-ray tube'
_diffrn_source_type 'SuperNova (Cu) X-ray Source'
_exptl_absorpt_coefficient_mu 0.663
_exptl_absorpt_correction_T_max 0.934
_exptl_absorpt_correction_T_min 0.767
_exptl_absorpt_correction_type gaussian
_exptl_absorpt_process_details
;
CrysAlisPro 1.171.38.41 (Rigaku Oxford Diffraction, 2015)
Numerical absorption correction based on gaussian integration over
			a multifaceted crystal model
Empirical absorption correction using spherical harmonics,
 implemented in SCALE3 ABSPACK scaling algorithm.
;
_exptl_crystal_colour colourless
_exptl_crystal_colour_primary colourless
_exptl_crystal_density_diffrn 1.207
_exptl_crystal_description needle
_exptl_crystal_F_000 648
_exptl_crystal_size_max 0.782
_exptl_crystal_size_mid 0.145
_exptl_crystal_size_min 0.133
_refine_diff_density_max 0.248
_refine_diff_density_min -0.323
_refine_diff_density_rms 0.060
_refine_ls_extinction_method none
_refine_ls_goodness_of_fit_ref 1.088
_refine_ls_hydrogen_treatment constr
_refine_ls_matrix_type full
_refine_ls_number_parameters 209
_refine_ls_number_reflns 3334
_refine_ls_number_restraints 72
_refine_ls_restrained_S_all 1.078
_refine_ls_R_factor_all 0.1041
_refine_ls_R_factor_gt 0.0822
_refine_ls_shift/su_max 0.000
_refine_ls_shift/su_mean 0.000
_refine_ls_structure_factor_coef Fsqd
_refine_ls_weighting_details 'w=1/[\s^2^(Fo^2^)+(0.1320P)^2^+0.3608P] where P=(Fo^2^+2Fc^2^)/3'
_refine_ls_weighting_scheme calc
_refine_ls_wR_factor_gt 0.2153
_refine_ls_wR_factor_ref 0.2497
_reflns_Friedel_coverage 0.000
_reflns_number_gt 2391
_reflns_number_total 3334
_reflns_threshold_expression 'I > 2\s(I)'
_cod_data_source_file jo8b01395_si_004.cif
_cod_data_source_block bhaskar1_1
_cod_database_code 4035049
_chemical_oxdiff_formula 'C19 H17 N O3'
_shelx_space_group_comment
;
The symmetry employed for this shelxl refinement is uniquely defined
by the following loop, which should always be used as a source of
symmetry information in preference to the above space-group names.
They are only intended as comments.
;
_reflns_odcompleteness_completeness 99.94
_reflns_odcompleteness_iscentric 1
_reflns_odcompleteness_theta 66.97
_olex2_refinement_description
;
1. Fixed Uiso
 At 1.2 times of:
  All C(H) groups, All C(H,H) groups, All N(H) groups
 At 1.5 times of:
  All C(H,H,H) groups
2. Uiso/Uaniso restraints and constraints
C9 \\sim C10 \\sim C11 \\sim C12 \\sim C14 \\sim C15: within 1.7A with sigma of
0.04 and sigma for terminal atoms of 0.08
C1 \\sim C2 \\sim C3 \\sim C4 \\sim C5 \\sim C6: within 1.7A with sigma of 0.04
and sigma for terminal atoms of 0.08
3.a Secondary CH2 refined with riding coordinates:
 C17(H17A,H17B)
3.b Aromatic/amide H refined with riding coordinates:
 N1(H1), C1(H1A), C2(H2), C3(H3), C5(H5), C6(H6), C11(H11), C14(H14), C15(H15),
  C18(H18)
3.c X=CH2 refined with riding coordinates:
 C19(H19A,H19B)
3.d Idealised Me refined as rotating group:
 C13(H13A,H13B,H13C)
;
_shelx_shelxl_version_number 2014/7
_olex2_date_sample_data_collection 2016-06-28
_olex2_submission_special_instructions 'No special instructions were received'
_oxdiff_exptl_absorpt_empirical_details
;
Empirical correction (ABSPACK) includes:
- Absorption correction using spherical harmonics
- Frame scaling
;
_oxdiff_exptl_absorpt_empirical_full_max 2.184
_oxdiff_exptl_absorpt_empirical_full_min 0.206

loop_
_space_group_symop_operation_xyz
'x, y, z'
'-x, y+1/2, -z+1/2'
'-x, -y, -z'
'x, -y-1/2, z-1/2'

loop_
_atom_site_label
_atom_site_type_symbol
_atom_site_fract_x
_atom_site_fract_y
_atom_site_fract_z
_atom_site_U_iso_or_equiv
_atom_site_adp_type
_atom_site_occupancy
_atom_site_site_symmetry_order
_atom_site_calc_flag
_atom_site_refinement_flags_posn
_atom_site_refinement_flags_adp
O1 O 0.5065(3) 0.40081(11) 0.8981(2) 0.0764(6) Uani 1 1 d . .
O2 O 0.6549(3) 0.32041(13) 0.8380(3) 0.0914(8) Uani 1 1 d . .
O3 O 0.3096(3) 0.27669(10) 0.89727(17) 0.0679(6) Uani 1 1 d . .
N1 N 0.3459(3) 0.28485(9) 0.66641(18) 0.0514(5) Uani 1 1 d . .
H1 H 0.3408 0.2674 0.5836 0.062 Uiso 1 1 calc R .
C1 C 0.6294(6) 0.38931(19) 0.3015(4) 0.1048(15) Uani 1 1 d . U
H1A H 0.6754 0.3976 0.2178 0.126 Uiso 1 1 calc R .
C2 C 0.6641(6) 0.33524(19) 0.3747(5) 0.1060(15) Uani 1 1 d . U
H2 H 0.7348 0.3069 0.3412 0.127 Uiso 1 1 calc R .
C3 C 0.5942(4) 0.32236(16) 0.4992(4) 0.0797(10) Uani 1 1 d . U
H3 H 0.6189 0.2856 0.5489 0.096 Uiso 1 1 calc R .
C4 C 0.4883(3) 0.36399(12) 0.5490(3) 0.0560(6) Uani 1 1 d . U
C5 C 0.4554(4) 0.41878(13) 0.4749(3) 0.0637(7) Uani 1 1 d . U
H5 H 0.3851 0.4475 0.5076 0.076 Uiso 1 1 calc R .
C6 C 0.5274(5) 0.43105(16) 0.3515(3) 0.0853(11) Uani 1 1 d . U
H6 H 0.5056 0.4682 0.3024 0.102 Uiso 1 1 calc R .
C7 C 0.4091(3) 0.34714(11) 0.6836(2) 0.0484(6) Uani 1 1 d . .
C8 C 0.5380(4) 0.35127(14) 0.8137(3) 0.0648(7) Uani 1 1 d . .
C9 C 0.3562(4) 0.42383(13) 0.8490(3) 0.0625(7) Uani 1 1 d . U
C10 C 0.2909(3) 0.39398(12) 0.7266(2) 0.0532(6) Uani 1 1 d . U
C11 C 0.1388(4) 0.40927(15) 0.6689(3) 0.0660(7) Uani 1 1 d . U
H11 H 0.0922 0.3889 0.5876 0.079 Uiso 1 1 calc R .
C12 C 0.0552(4) 0.45563(17) 0.7336(4) 0.0839(10) Uani 1 1 d . U
C13 C -0.1129(6) 0.4727(3) 0.6725(6) 0.134(2) Uani 1 1 d . .
H13A H -0.1301 0.4598 0.5741 0.200 Uiso 1 1 calc GR .
H13B H -0.1268 0.5169 0.6783 0.200 Uiso 1 1 calc GR .
H13C H -0.1881 0.4522 0.7264 0.200 Uiso 1 1 calc GR .
C14 C 0.1277(6) 0.48542(18) 0.8537(4) 0.0913(12) Uani 1 1 d . U
H14 H 0.0729 0.5172 0.8946 0.110 Uiso 1 1 calc R .
C15 C 0.2787(6) 0.46975(16) 0.9153(3) 0.0861(11) Uani 1 1 d . U
H15 H 0.3253 0.4894 0.9977 0.103 Uiso 1 1 calc R .
C16 C 0.2954(3) 0.25390(12) 0.7756(2) 0.0534(6) Uani 1 1 d . .
C17 C 0.2177(4) 0.19208(16) 0.7396(3) 0.0758(9) Uani 1 1 d . .
H17A H 0.2718 0.1720 0.6658 0.091 Uiso 1 1 calc R .
H17B H 0.2296 0.1657 0.8239 0.091 Uiso 1 1 calc R .
C18 C 0.0480(5) 0.1982(2) 0.6893(6) 0.1116(15) Uani 1 1 d . .
H18 H -0.0145 0.2193 0.7493 0.134 Uiso 1 1 calc R .
C19 C -0.0219(7) 0.1780(3) 0.5737(7) 0.152(3) Uani 1 1 d . .
H19A H 0.0352 0.1566 0.5098 0.183 Uiso 1 1 calc R .
H19B H -0.1309 0.1845 0.5519 0.183 Uiso 1 1 calc R .

loop_
_atom_site_aniso_label
_atom_site_aniso_U_11
_atom_site_aniso_U_22
_atom_site_aniso_U_33
_atom_site_aniso_U_23
_atom_site_aniso_U_13
_atom_site_aniso_U_12
O1 0.1022(16) 0.0841(14) 0.0397(11) -0.0174(9) -0.0065(10) -0.0182(11)
O2 0.0822(14) 0.1009(18) 0.0847(17) 0.0031(13) -0.0217(12) 0.0026(13)
O3 0.1028(14) 0.0805(13) 0.0198(8) 0.0076(8) 0.0045(8) -0.0044(10)
N1 0.0806(13) 0.0561(12) 0.0173(8) -0.0008(7) 0.0041(8) -0.0081(9)
C1 0.157(4) 0.094(3) 0.077(2) -0.008(2) 0.073(3) -0.027(2)
C2 0.142(3) 0.086(2) 0.105(3) -0.002(2) 0.083(3) -0.002(2)
C3 0.101(2) 0.0704(19) 0.075(2) 0.0052(16) 0.0462(18) 0.0026(16)
C4 0.0780(16) 0.0585(14) 0.0337(12) -0.0020(10) 0.0157(10) -0.0085(11)
C5 0.0952(19) 0.0604(15) 0.0372(13) 0.0017(11) 0.0155(12) -0.0080(13)
C6 0.140(3) 0.074(2) 0.0466(16) 0.0087(14) 0.0345(18) -0.0193(19)
C7 0.0695(14) 0.0540(13) 0.0211(10) -0.0008(8) 0.0027(9) -0.0048(10)
C8 0.0784(17) 0.0734(17) 0.0400(14) 0.0018(12) -0.0062(12) -0.0096(14)
C9 0.0930(19) 0.0663(16) 0.0296(12) -0.0091(11) 0.0128(11) -0.0142(13)
C10 0.0791(15) 0.0595(14) 0.0222(11) -0.0007(9) 0.0104(10) -0.0067(11)
C11 0.0803(17) 0.0767(18) 0.0425(14) 0.0085(12) 0.0138(12) 0.0045(14)
C12 0.097(2) 0.089(2) 0.072(2) 0.0202(18) 0.0418(18) 0.0196(18)
C13 0.110(3) 0.161(5) 0.136(4) 0.036(4) 0.040(3) 0.055(3)
C14 0.130(3) 0.081(2) 0.073(2) -0.0013(18) 0.058(2) 0.006(2)
C15 0.141(3) 0.075(2) 0.0493(17) -0.0228(15) 0.044(2) -0.022(2)
C16 0.0718(14) 0.0634(15) 0.0239(11) 0.0086(9) 0.0000(9) -0.0045(11)
C17 0.098(2) 0.0736(19) 0.0523(16) 0.0173(14) -0.0099(14) -0.0211(16)
C18 0.083(2) 0.139(4) 0.115(4) -0.008(3) 0.019(2) -0.039(2)
C19 0.114(4) 0.208(6) 0.123(4) 0.022(4) -0.045(3) -0.058(4)

loop_
_atom_type_symbol
_atom_type_description
_atom_type_scat_dispersion_real
_atom_type_scat_dispersion_imag
_atom_type_scat_source
C C 0.0181 0.0091 'International Tables Vol C Tables 4.2.6.8 and 6.1.1.4'
H H 0.0000 0.0000 'International Tables Vol C Tables 4.2.6.8 and 6.1.1.4'
N N 0.0311 0.0180 'International Tables Vol C Tables 4.2.6.8 and 6.1.1.4'
O O 0.0492 0.0322 'International Tables Vol C Tables 4.2.6.8 and 6.1.1.4'

loop_
_exptl_crystal_face_index_h
_exptl_crystal_face_index_k
_exptl_crystal_face_index_l
_exptl_crystal_face_perp_dist
5 6 0 0.0572
-5 -6 0 0.0579
0 4 6 0.3725
-2 13 0 0.0787
0 -2 -6 0.3641
2 -13 0 0.0656
5 -2 0 0.0660
-5 2 0 0.0672
-1 2 6 0.3738
1 14 0 0.0824
-1 -14 0 0.0625

loop_
_geom_angle_atom_site_label_1
_geom_angle_atom_site_label_2
_geom_angle_atom_site_label_3
_geom_angle
C8 O1 C9 108.1(2)
C16 N1 C7 121.53(19)
C6 C1 C2 119.8(3)
C1 C2 C3 120.3(3)
C4 C3 C2 120.2(3)
C3 C4 C5 119.0(2)
C3 C4 C7 118.7(2)
C5 C4 C7 122.3(2)
C4 C5 C6 120.0(3)
C1 C6 C5 120.7(3)
N1 C7 C4 108.37(18)
N1 C7 C8 111.1(2)
N1 C7 C10 113.8(2)
C4 C7 C8 107.8(2)
C10 C7 C4 115.0(2)
C10 C7 C8 100.4(2)
O1 C8 C7 109.7(2)
O2 C8 O1 122.0(3)
O2 C8 C7 128.1(3)
C10 C9 O1 112.3(2)
C15 C9 O1 124.5(3)
C15 C9 C10 123.2(3)
C9 C10 C7 108.6(2)
C11 C10 C7 132.1(2)
C11 C10 C9 119.3(3)
C10 C11 C12 119.4(3)
C11 C12 C13 120.2(4)
C14 C12 C11 119.0(4)
C14 C12 C13 120.7(4)
C12 C14 C15 122.4(3)
C9 C15 C14 116.6(3)
O3 C16 N1 120.4(2)
O3 C16 C17 123.7(2)
N1 C16 C17 115.9(2)
C18 C17 C16 112.3(3)
C19 C18 C17 126.9(6)

loop_
_geom_bond_atom_site_label_1
_geom_bond_atom_site_label_2
_geom_bond_distance
O1 C8 1.370(4)
O1 C9 1.393(4)
O2 C8 1.189(4)
O3 C16 1.236(3)
N1 C7 1.444(3)
N1 C16 1.330(3)
C1 C2 1.366(6)
C1 C6 1.361(6)
C2 C3 1.392(4)
C3 C4 1.381(4)
C4 C5 1.381(4)
C4 C7 1.534(3)
C5 C6 1.389(4)
C7 C8 1.548(3)
C7 C10 1.502(4)
C9 C10 1.378(3)
C9 C15 1.370(5)
C10 C11 1.377(4)
C11 C12 1.396(5)
C12 C13 1.516(6)
C12 C14 1.381(6)
C14 C15 1.383(6)
C16 C17 1.504(4)
C17 C18 1.464(5)
C18 C19 1.256(7)

loop_
_exptl_oxdiff_crystal_face_indexfrac_h
_exptl_oxdiff_crystal_face_indexfrac_k
_exptl_oxdiff_crystal_face_indexfrac_l
_exptl_oxdiff_crystal_face_x
_exptl_oxdiff_crystal_face_y
_exptl_oxdiff_crystal_face_z
4.9086 5.9837 0.0527 -0.9676 0.1237 0.2200
-4.9349 -6.0197 0.4898 0.9831 -0.1263 -0.1322
-0.0693 3.7920 5.8402 -0.0271 -0.2584 0.9657
-2.3839 12.5451 0.0355 -0.1284 -0.9904 -0.0508
-0.2057 -2.4063 -5.9408 0.0127 0.1482 -0.9889
2.3875 -12.5349 0.0141 0.1284 0.9900 0.0591
4.9993 -2.0014 -0.0008 -0.6724 0.6135 0.1910
-4.9993 2.0014 0.0008 0.6724 -0.6135 -0.1910
-0.9979 1.9900 5.9947 0.1850 -0.2421 0.9490
0.9913 13.9982 -0.0036 -0.6919 -0.7448 0.0801
-0.9913 -13.9982 0.0036 0.6919 0.7448 -0.0801
